data_4000887
loop_
_publ_author_name
'Ramasamy, Karthik'
'Malik, Mohammad A.'
'Raftery, James'
'Tuna, Floriana'
'O&#x2019;Brien, Paul'

_publ_section_title
;
 Selective Deposition of Cobalt Sulfide Nanostructured Thin Films from
 Single-Source Precursors
;
_journal_issue 17
_journal_name_full 'Chemistry of Materials'
_journal_page_first 4919
_journal_paper_doi 10.1021/cm1010345
_journal_volume 22
_journal_year 2010
_chemical_formula_sum 'C30 H60 Co N9 S6'
_chemical_formula_weight 798.16
_chemical_name_systematic
; 
 ? 
;
_space_group_IT_number 14
_symmetry_cell_setting monoclinic
_symmetry_space_group_name_Hall '-P 2ybc'
_symmetry_space_group_name_H-M 'P 1 21/c 1'
_atom_sites_solution_hydrogens geom
_atom_sites_solution_primary direct
_atom_sites_solution_secondary difmap
_audit_creation_method SHELXL-97
_cell_angle_alpha 90.00
_cell_angle_beta 97.435(2)
_cell_angle_gamma 90.00
_cell_formula_units_Z 4
_cell_length_a 9.5808(8)
_cell_length_b 42.691(4)
_cell_length_c 9.6376(8)
_cell_measurement_reflns_used 2224
_cell_measurement_temperature 100(2)
_cell_measurement_theta_max 24.146
_cell_measurement_theta_min 2.336
_cell_volume 3908.8(6)
_computing_cell_refinement 'Bruker SMART'
_computing_data_collection 'Bruker SMART'
_computing_data_reduction 'Bruker SAINT'
_computing_molecular_graphics 'Bruker SHELXTL'
_computing_publication_material 'Bruker SHELXTL'
_computing_structure_refinement 'SHELXL-97 (Sheldrick, 1997)'
_computing_structure_solution 'SHELXS-97 (Sheldrick, 1990)'
_diffrn_ambient_temperature 100(2)
_diffrn_measured_fraction_theta_full 0.998
_diffrn_measured_fraction_theta_max 0.942
_diffrn_measurement_device_type 'CCD area detector'
_diffrn_measurement_method 'phi and omega scans'
_diffrn_radiation_monochromator graphite
_diffrn_radiation_source 'fine-focus sealed tube'
_diffrn_radiation_type MoK\a
_diffrn_radiation_wavelength 0.71073
_diffrn_reflns_av_R_equivalents 0.0779
_diffrn_reflns_av_sigmaI/netI 0.1383
_diffrn_reflns_limit_h_max 12
_diffrn_reflns_limit_h_min -6
_diffrn_reflns_limit_k_max 56
_diffrn_reflns_limit_k_min -53
_diffrn_reflns_limit_l_max 12
_diffrn_reflns_limit_l_min -12
_diffrn_reflns_number 24649
_diffrn_reflns_theta_full 25.00
_diffrn_reflns_theta_max 28.27
_diffrn_reflns_theta_min 1.91
_exptl_absorpt_coefficient_mu 0.794
_exptl_absorpt_correction_type none
_exptl_crystal_colour brown
_exptl_crystal_density_diffrn 1.356
_exptl_crystal_density_method 'not measured'
_exptl_crystal_description block
_exptl_crystal_F_000 1704
_exptl_crystal_size_max 0.30
_exptl_crystal_size_mid 0.20
_exptl_crystal_size_min 0.15
_refine_diff_density_max 0.632
_refine_diff_density_min -0.623
_refine_diff_density_rms 0.086
_refine_ls_extinction_method none
_refine_ls_goodness_of_fit_ref 0.891
_refine_ls_hydrogen_treatment constr
_refine_ls_matrix_type full
_refine_ls_number_parameters 427
_refine_ls_number_reflns 9126
_refine_ls_number_restraints 0
_refine_ls_restrained_S_all 0.891
_refine_ls_R_factor_all 0.1117
_refine_ls_R_factor_gt 0.0599
_refine_ls_shift/su_max 0.001
_refine_ls_shift/su_mean 0.000
_refine_ls_structure_factor_coef Fsqd
_refine_ls_weighting_details 'calc w=1/[\s^2^(Fo^2^)+(0.0103P)^2^+0.0000P] where P=(Fo^2^+2Fc^2^)/3'
_refine_ls_weighting_scheme calc
_refine_ls_wR_factor_gt 0.0789
_refine_ls_wR_factor_ref 0.0918
_reflns_number_gt 5609
_reflns_number_total 9126
_reflns_threshold_expression >2sigma(I)
_cod_data_source_file cm1010345_si_002.cif
_cod_data_source_block s3030m
_cod_depositor_comments
;
The following automatic conversions were performed:

'_symmetry_cell_setting' value 'Monoclinic' changed to 'monoclinic'
according to /home/saulius/struct/CIF-dictionaries/cif_core.dic
dictionary named 'cif_core.dic' version 2.4.2 from 2011-04-26.

Automatic conversion script
Id: cif_fix_values 1715 2011-07-08 13:25:40Z adriana 
;
_cod_original_cell_volume 3908.7(6)
_cod_original_sg_symbol_H-M P2(1)/c
_cod_database_code 4000887

loop_
_symmetry_equiv_pos_as_xyz
'x, y, z'
'-x, y+1/2, -z+1/2'
'-x, -y, -z'
'x, -y-1/2, z-1/2'

loop_
_atom_site_label
_atom_site_type_symbol
_atom_site_fract_x
_atom_site_fract_y
_atom_site_fract_z
_atom_site_U_iso_or_equiv
_atom_site_adp_type
_atom_site_occupancy
_atom_site_symmetry_multiplicity
_atom_site_calc_flag
_atom_site_refinement_flags
C1 C 0.2401(4) 0.03031(9) 0.7903(4) 0.0221(10) Uani 1 1 d .
H1A H 0.2216 0.0483 0.7257 0.027 Uiso 1 1 calc R
H1B H 0.1511 0.0185 0.7898 0.027 Uiso 1 1 calc R
C2 C 0.3500(5) 0.00925(9) 0.7390(4) 0.0345(12) Uani 1 1 d .
H2A H 0.4350 0.0215 0.7300 0.052 Uiso 1 1 calc R
H2B H 0.3128 0.0005 0.6477 0.052 Uiso 1 1 calc R
H2C H 0.3732 -0.0078 0.8061 0.052 Uiso 1 1 calc R
C3 C 0.2521(5) 0.02167(8) 1.0454(4) 0.0233(10) Uani 1 1 d .
H3A H 0.3264 0.0239 1.1264 0.028 Uiso 1 1 calc R
H3B H 0.2500 -0.0005 1.0146 0.028 Uiso 1 1 calc R
C4 C 0.1098(5) 0.03048(9) 1.0894(4) 0.0328(12) Uani 1 1 d .
H4A H 0.1133 0.0521 1.1240 0.049 Uiso 1 1 calc R
H4B H 0.0880 0.0163 1.1637 0.049 Uiso 1 1 calc R
H4C H 0.0366 0.0287 1.0087 0.049 Uiso 1 1 calc R
C5 C 0.3421(4) 0.07064(8) 0.9582(4) 0.0163(9) Uani 1 1 d .
C6 C 0.4206(4) 0.10458(8) 1.1482(4) 0.0140(9) Uani 1 1 d .
C7 C 0.5261(4) 0.07214(8) 1.3449(4) 0.0186(9) Uani 1 1 d .
H7A H 0.6140 0.0744 1.4104 0.022 Uiso 1 1 calc R
H7B H 0.5448 0.0573 1.2706 0.022 Uiso 1 1 calc R
C8 C 0.4129(4) 0.05866(9) 1.4230(4) 0.0286(11) Uani 1 1 d .
H8A H 0.3958 0.0730 1.4986 0.043 Uiso 1 1 calc R
H8B H 0.4437 0.0383 1.4627 0.043 Uiso 1 1 calc R
H8C H 0.3259 0.0560 1.3585 0.043 Uiso 1 1 calc R
C9 C 0.5312(4) 0.13040(8) 1.3669(4) 0.0198(10) Uani 1 1 d .
H9A H 0.5262 0.1254 1.4664 0.024 Uiso 1 1 calc R
H9B H 0.4641 0.1476 1.3398 0.024 Uiso 1 1 calc R
C10 C 0.6771(4) 0.14140(9) 1.3520(4) 0.0271(10) Uani 1 1 d .
H10A H 0.7451 0.1251 1.3859 0.041 Uiso 1 1 calc R
H10B H 0.6976 0.1605 1.4070 0.041 Uiso 1 1 calc R
H10C H 0.6840 0.1458 1.2532 0.041 Uiso 1 1 calc R
C11 C 0.7857(4) 0.17718(9) 0.8178(4) 0.0248(10) Uani 1 1 d .
H11A H 0.7394 0.1569 0.7913 0.030 Uiso 1 1 calc R
H11B H 0.8722 0.1727 0.8827 0.030 Uiso 1 1 calc R
C12 C 0.8266(5) 0.19273(10) 0.6875(5) 0.0362(12) Uani 1 1 d .
H12A H 0.7417 0.1970 0.6220 0.054 Uiso 1 1 calc R
H12B H 0.8889 0.1788 0.6430 0.054 Uiso 1 1 calc R
H12C H 0.8756 0.2125 0.7132 0.054 Uiso 1 1 calc R
C13 C 0.7598(4) 0.22125(8) 0.9790(4) 0.0241(10) Uani 1 1 d .
H13A H 0.6975 0.2398 0.9726 0.029 Uiso 1 1 calc R
H13B H 0.8484 0.2273 0.9434 0.029 Uiso 1 1 calc R
C14 C 0.7926(5) 0.21143(9) 1.1319(4) 0.0360(13) Uani 1 1 d .
H14A H 0.7047 0.2067 1.1694 0.054 Uiso 1 1 calc R
H14B H 0.8415 0.2285 1.1860 0.054 Uiso 1 1 calc R
H14C H 0.8527 0.1928 1.1387 0.054 Uiso 1 1 calc R
C15 C 0.5515(4) 0.19153(8) 0.8821(4) 0.0168(9) Uani 1 1 d .
C16 C 0.3473(4) 0.21413(8) 0.9632(4) 0.0162(9) Uani 1 1 d .
C17 C 0.4145(5) 0.26588(8) 1.0590(4) 0.0259(11) Uani 1 1 d .
H17A H 0.5034 0.2568 1.1056 0.031 Uiso 1 1 calc R
H17B H 0.3791 0.2807 1.1255 0.031 Uiso 1 1 calc R
C18 C 0.4451(5) 0.28386(9) 0.9309(4) 0.0323(12) Uani 1 1 d .
H18A H 0.4807 0.2694 0.8646 0.049 Uiso 1 1 calc R
H18B H 0.5159 0.3000 0.9587 0.049 Uiso 1 1 calc R
H18C H 0.3584 0.2938 0.8864 0.049 Uiso 1 1 calc R
C19 C 0.1702(4) 0.24707(9) 1.0617(4) 0.0230(10) Uani 1 1 d .
H19A H 0.1779 0.2564 1.1565 0.028 Uiso 1 1 calc R
H19B H 0.1189 0.2270 1.0641 0.028 Uiso 1 1 calc R
C20 C 0.0854(4) 0.26888(9) 0.9599(5) 0.0323(12) Uani 1 1 d .
H20A H 0.1345 0.2890 0.9580 0.048 Uiso 1 1 calc R
H20B H -0.0075 0.2723 0.9896 0.048 Uiso 1 1 calc R
H20C H 0.0742 0.2596 0.8662 0.048 Uiso 1 1 calc R
C21 C 0.1424(4) 0.11755(8) 0.3544(4) 0.0186(9) Uani 1 1 d .
H21A H 0.1546 0.1024 0.2791 0.022 Uiso 1 1 calc R
H21B H 0.2371 0.1243 0.3971 0.022 Uiso 1 1 calc R
C22 C 0.0610(4) 0.14575(8) 0.2916(4) 0.0219(10) Uani 1 1 d .
H22A H -0.0311 0.1390 0.2451 0.033 Uiso 1 1 calc R
H22B H 0.1136 0.1558 0.2232 0.033 Uiso 1 1 calc R
H22C H 0.0477 0.1607 0.3660 0.033 Uiso 1 1 calc R
C23 C -0.0328(4) 0.07777(8) 0.4131(4) 0.0201(10) Uani 1 1 d .
H23A H -0.0600 0.0802 0.3111 0.024 Uiso 1 1 calc R
H23B H -0.1183 0.0811 0.4590 0.024 Uiso 1 1 calc R
C24 C 0.0189(4) 0.04447(8) 0.4423(4) 0.0249(10) Uani 1 1 d .
H24A H 0.1028 0.0408 0.3963 0.037 Uiso 1 1 calc R
H24B H -0.0552 0.0297 0.4060 0.037 Uiso 1 1 calc R
H24C H 0.0423 0.0415 0.5435 0.037 Uiso 1 1 calc R
C25 C 0.0820(4) 0.11262(8) 0.5959(4) 0.0145(9) Uani 1 1 d .
C26 C -0.0202(4) 0.10491(8) 0.8068(4) 0.0139(9) Uani 1 1 d .
C27 C -0.2551(4) 0.08378(8) 0.7328(4) 0.0214(10) Uani 1 1 d .
H27A H -0.2487 0.0953 0.6445 0.026 Uiso 1 1 calc R
H27B H -0.3491 0.0880 0.7609 0.026 Uiso 1 1 calc R
C28 C -0.2417(4) 0.04879(8) 0.7062(4) 0.0269(11) Uani 1 1 d .
H28A H -0.1476 0.0443 0.6817 0.040 Uiso 1 1 calc R
H28B H -0.3128 0.0424 0.6290 0.040 Uiso 1 1 calc R
H28C H -0.2560 0.0371 0.7908 0.040 Uiso 1 1 calc R
C29 C -0.1975(5) 0.10241(10) 0.9789(4) 0.0314(11) Uani 1 1 d .
H29A H -0.1192 0.1117 1.0428 0.038 Uiso 1 1 calc R
H29B H -0.2741 0.1181 0.9646 0.038 Uiso 1 1 calc R
C30 C -0.2499(4) 0.07401(9) 1.0467(4) 0.0291(11) Uani 1 1 d .
H30A H -0.3306 0.0652 0.9861 0.044 Uiso 1 1 calc R
H30B H -0.2790 0.0798 1.1370 0.044 Uiso 1 1 calc R
H30C H -0.1747 0.0583 1.0612 0.044 Uiso 1 1 calc R
Co1 Co 0.29029(6) 0.141379(11) 0.85821(5) 0.01250(12) Uani 1 1 d .
N1 N 0.2852(3) 0.04189(7) 0.9309(3) 0.0160(8) Uani 1 1 d .
N2 N 0.3719(3) 0.07720(6) 1.0942(3) 0.0135(7) Uani 1 1 d .
N3 N 0.4880(3) 0.10265(6) 1.2812(3) 0.0149(7) Uani 1 1 d .
N4 N 0.6914(4) 0.19618(7) 0.8904(3) 0.0205(8) Uani 1 1 d .
N5 N 0.4852(3) 0.21104(7) 0.9599(3) 0.0162(8) Uani 1 1 d .
N6 N 0.3113(4) 0.24071(7) 1.0276(3) 0.0180(8) Uani 1 1 d .
N7 N 0.0703(3) 0.10204(7) 0.4613(3) 0.0177(8) Uani 1 1 d .
N8 N -0.0009(3) 0.09747(7) 0.6758(3) 0.0148(7) Uani 1 1 d .
N9 N -0.1472(3) 0.09569(7) 0.8411(3) 0.0197(8) Uani 1 1 d .
S1 S 0.37663(11) 0.09330(2) 0.81726(10) 0.0159(2) Uani 1 1 d .
S2 S 0.40133(11) 0.14167(2) 1.07797(10) 0.0174(2) Uani 1 1 d .
S3 S 0.47849(11) 0.16201(2) 0.77104(10) 0.0167(2) Uani 1 1 d .
S4 S 0.20998(11) 0.18995(2) 0.89389(10) 0.0173(2) Uani 1 1 d .
S5 S 0.18618(11) 0.14515(2) 0.63564(10) 0.0174(2) Uani 1 1 d .
S6 S 0.09488(11) 0.12292(2) 0.93636(10) 0.0150(2) Uani 1 1 d .

loop_
_atom_site_aniso_label
_atom_site_aniso_U_11
_atom_site_aniso_U_22
_atom_site_aniso_U_33
_atom_site_aniso_U_23
_atom_site_aniso_U_13
_atom_site_aniso_U_12
C1 0.028(3) 0.021(2) 0.018(2) -0.0043(17) 0.005(2) -0.005(2)
C2 0.050(3) 0.031(3) 0.025(3) -0.006(2) 0.014(2) 0.000(3)
C3 0.036(3) 0.016(2) 0.019(2) 0.0026(17) 0.006(2) -0.004(2)
C4 0.042(3) 0.033(3) 0.026(3) -0.005(2) 0.015(2) -0.016(2)
C5 0.017(2) 0.0120(19) 0.021(2) -0.0003(16) 0.0045(18) 0.0062(18)
C6 0.011(2) 0.015(2) 0.017(2) 0.0020(16) 0.0052(18) 0.0033(17)
C7 0.018(2) 0.021(2) 0.016(2) 0.0046(17) -0.0008(18) 0.0030(19)
C8 0.034(3) 0.029(2) 0.024(3) 0.0083(19) 0.005(2) 0.002(2)
C9 0.026(3) 0.016(2) 0.016(2) -0.0038(16) -0.0004(19) 0.0021(19)
C10 0.024(3) 0.023(2) 0.033(3) 0.001(2) 0.002(2) 0.001(2)
C11 0.016(2) 0.021(2) 0.037(3) 0.0023(19) 0.003(2) 0.001(2)
C12 0.029(3) 0.038(3) 0.043(3) -0.003(2) 0.014(2) 0.004(2)
C13 0.017(2) 0.019(2) 0.034(3) -0.0016(19) -0.002(2) -0.0051(19)
C14 0.032(3) 0.031(3) 0.040(3) -0.001(2) -0.017(2) -0.003(2)
C15 0.021(2) 0.0109(19) 0.017(2) 0.0059(16) -0.0015(19) -0.0018(18)
C16 0.024(2) 0.0123(19) 0.012(2) 0.0034(16) -0.0006(18) 0.0014(19)
C17 0.032(3) 0.016(2) 0.029(3) -0.0063(18) 0.002(2) -0.004(2)
C18 0.031(3) 0.019(2) 0.046(3) 0.006(2) -0.001(2) -0.004(2)
C19 0.029(3) 0.019(2) 0.022(2) -0.0075(18) 0.009(2) -0.009(2)
C20 0.025(3) 0.023(2) 0.052(3) 0.002(2) 0.015(2) 0.002(2)
C21 0.029(3) 0.018(2) 0.010(2) -0.0033(16) 0.0061(18) -0.0030(19)
C22 0.031(3) 0.020(2) 0.015(2) -0.0015(17) 0.0029(19) 0.000(2)
C23 0.023(2) 0.023(2) 0.014(2) -0.0054(17) 0.0012(19) -0.003(2)
C24 0.025(3) 0.021(2) 0.029(3) -0.0068(18) 0.005(2) -0.003(2)
C25 0.010(2) 0.018(2) 0.015(2) 0.0005(16) -0.0003(17) 0.0056(17)
C26 0.019(2) 0.0114(19) 0.012(2) 0.0005(15) 0.0028(17) 0.0041(17)
C27 0.012(2) 0.032(2) 0.020(2) -0.0008(18) 0.0006(19) -0.001(2)
C28 0.029(3) 0.033(2) 0.017(2) -0.0006(19) -0.001(2) -0.011(2)
C29 0.038(3) 0.039(3) 0.019(2) -0.005(2) 0.011(2) -0.012(2)
C30 0.027(3) 0.039(3) 0.020(2) 0.004(2) 0.003(2) 0.001(2)
Co1 0.0136(3) 0.0114(2) 0.0124(3) 0.0007(2) 0.0012(2) -0.0009(2)
N1 0.021(2) 0.0133(16) 0.0135(18) 0.0004(13) 0.0024(15) -0.0014(15)
N2 0.0152(19) 0.0116(16) 0.0133(17) -0.0009(13) 0.0006(14) 0.0001(14)
N3 0.0190(19) 0.0117(16) 0.0139(17) 0.0021(13) 0.0016(15) -0.0005(15)
N4 0.017(2) 0.0128(17) 0.030(2) -0.0005(15) 0.0001(17) 0.0013(16)
N5 0.0168(19) 0.0128(17) 0.0187(18) 0.0005(14) 0.0012(15) -0.0014(15)
N6 0.024(2) 0.0113(17) 0.0182(19) -0.0040(13) 0.0020(16) -0.0059(16)
N7 0.020(2) 0.0193(17) 0.0144(18) -0.0044(14) 0.0053(15) -0.0059(16)
N8 0.0162(19) 0.0153(17) 0.0128(17) -0.0015(13) 0.0014(15) -0.0030(15)
N9 0.0153(19) 0.0260(19) 0.0183(19) -0.0043(15) 0.0042(16) -0.0058(16)
S1 0.0200(6) 0.0134(5) 0.0148(5) 0.0010(4) 0.0047(5) 0.0012(4)
S2 0.0224(6) 0.0140(5) 0.0149(5) 0.0009(4) -0.0014(4) -0.0001(5)
S3 0.0169(6) 0.0156(5) 0.0176(5) -0.0002(4) 0.0030(4) -0.0027(5)
S4 0.0164(6) 0.0135(5) 0.0208(6) -0.0025(4) -0.0023(5) 0.0009(4)
S5 0.0183(6) 0.0172(5) 0.0157(5) 0.0017(4) -0.0015(4) -0.0040(5)
S6 0.0148(5) 0.0173(5) 0.0130(5) -0.0023(4) 0.0024(4) -0.0004(4)

loop_
_atom_type_symbol
_atom_type_description
_atom_type_scat_dispersion_real
_atom_type_scat_dispersion_imag
_atom_type_scat_source
C C 0.0033 0.0016 'International Tables Vol C Tables 4.2.6.8 and 6.1.1.4'
H H 0.0000 0.0000 'International Tables Vol C Tables 4.2.6.8 and 6.1.1.4'
N N 0.0061 0.0033 'International Tables Vol C Tables 4.2.6.8 and 6.1.1.4'
S S 0.1246 0.1234 'International Tables Vol C Tables 4.2.6.8 and 6.1.1.4'
Co Co 0.3494 0.9721 'International Tables Vol C Tables 4.2.6.8 and 6.1.1.4'

loop_
_geom_angle_atom_site_label_1
_geom_angle_atom_site_label_2
_geom_angle_atom_site_label_3
_geom_angle
N1 C1 C2 111.7(3)
N1 C1 H1A 109.3
C2 C1 H1A 109.3
N1 C1 H1B 109.3
C2 C1 H1B 109.3
H1A C1 H1B 107.9
C1 C2 H2A 109.5
C1 C2 H2B 109.5
H2A C2 H2B 109.5
C1 C2 H2C 109.5
H2A C2 H2C 109.5
H2B C2 H2C 109.5
N1 C3 C4 110.6(3)
N1 C3 H3A 109.5
C4 C3 H3A 109.5
N1 C3 H3B 109.5
C4 C3 H3B 109.5
H3A C3 H3B 108.1
C3 C4 H4A 109.5
C3 C4 H4B 109.5
H4A C4 H4B 109.5
C3 C4 H4C 109.5
H4A C4 H4C 109.5
H4B C4 H4C 109.5
N2 C5 N1 114.2(3)
N2 C5 S1 127.9(3)
N1 C5 S1 117.8(3)
N2 C6 N3 114.4(3)
N2 C6 S2 129.5(3)
N3 C6 S2 116.1(3)
N3 C7 C8 113.0(3)
N3 C7 H7A 109.0
C8 C7 H7A 109.0
N3 C7 H7B 109.0
C8 C7 H7B 109.0
H7A C7 H7B 107.8
C7 C8 H8A 109.5
C7 C8 H8B 109.5
H8A C8 H8B 109.5
C7 C8 H8C 109.5
H8A C8 H8C 109.5
H8B C8 H8C 109.5
N3 C9 C10 113.3(3)
N3 C9 H9A 108.9
C10 C9 H9A 108.9
N3 C9 H9B 108.9
C10 C9 H9B 108.9
H9A C9 H9B 107.7
C9 C10 H10A 109.5
C9 C10 H10B 109.5
H10A C10 H10B 109.5
C9 C10 H10C 109.5
H10A C10 H10C 109.5
H10B C10 H10C 109.5
N4 C11 C12 113.3(3)
N4 C11 H11A 108.9
C12 C11 H11A 108.9
N4 C11 H11B 108.9
C12 C11 H11B 108.9
H11A C11 H11B 107.7
C11 C12 H12A 109.5
C11 C12 H12B 109.5
H12A C12 H12B 109.5
C11 C12 H12C 109.5
H12A C12 H12C 109.5
H12B C12 H12C 109.5
N4 C13 C14 112.5(3)
N4 C13 H13A 109.1
C14 C13 H13A 109.1
N4 C13 H13B 109.1
C14 C13 H13B 109.1
H13A C13 H13B 107.8
C13 C14 H14A 109.5
C13 C14 H14B 109.5
H14A C14 H14B 109.5
C13 C14 H14C 109.5
H14A C14 H14C 109.5
H14B C14 H14C 109.5
N5 C15 N4 114.6(3)
N5 C15 S3 127.9(3)
N4 C15 S3 117.4(3)
N5 C16 N6 113.9(4)
N5 C16 S4 129.5(3)
N6 C16 S4 116.6(3)
N6 C17 C18 113.6(3)
N6 C17 H17A 108.8
C18 C17 H17A 108.8
N6 C17 H17B 108.8
C18 C17 H17B 108.8
H17A C17 H17B 107.7
C17 C18 H18A 109.5
C17 C18 H18B 109.5
H18A C18 H18B 109.5
C17 C18 H18C 109.5
H18A C18 H18C 109.5
H18B C18 H18C 109.5
N6 C19 C20 113.9(3)
N6 C19 H19A 108.8
C20 C19 H19A 108.8
N6 C19 H19B 108.8
C20 C19 H19B 108.8
H19A C19 H19B 107.7
C19 C20 H20A 109.5
C19 C20 H20B 109.5
H20A C20 H20B 109.5
C19 C20 H20C 109.5
H20A C20 H20C 109.5
H20B C20 H20C 109.5
N7 C21 C22 111.9(3)
N7 C21 H21A 109.2
C22 C21 H21A 109.2
N7 C21 H21B 109.2
C22 C21 H21B 109.2
H21A C21 H21B 107.9
C21 C22 H22A 109.5
C21 C22 H22B 109.5
H22A C22 H22B 109.5
C21 C22 H22C 109.5
H22A C22 H22C 109.5
H22B C22 H22C 109.5
N7 C23 C24 114.4(3)
N7 C23 H23A 108.7
C24 C23 H23A 108.7
N7 C23 H23B 108.7
C24 C23 H23B 108.7
H23A C23 H23B 107.6
C23 C24 H24A 109.5
C23 C24 H24B 109.5
H24A C24 H24B 109.5
C23 C24 H24C 109.5
H24A C24 H24C 109.5
H24B C24 H24C 109.5
N8 C25 N7 113.8(3)
N8 C25 S5 129.0(3)
N7 C25 S5 116.9(3)
N8 C26 N9 113.4(3)
N8 C26 S6 129.2(3)
N9 C26 S6 117.3(3)
N9 C27 C28 113.2(3)
N9 C27 H27A 108.9
C28 C27 H27A 108.9
N9 C27 H27B 108.9
C28 C27 H27B 108.9
H27A C27 H27B 107.8
C27 C28 H28A 109.5
C27 C28 H28B 109.5
H28A C28 H28B 109.5
C27 C28 H28C 109.5
H28A C28 H28C 109.5
H28B C28 H28C 109.5
C30 C29 N9 113.4(3)
C30 C29 H29A 108.9
N9 C29 H29A 108.9
C30 C29 H29B 108.9
N9 C29 H29B 108.9
H29A C29 H29B 107.7
C29 C30 H30A 109.5
C29 C30 H30B 109.5
H30A C30 H30B 109.5
C29 C30 H30C 109.5
H30A C30 H30C 109.5
H30B C30 H30C 109.5
S2 Co1 S6 89.97(4)
S2 Co1 S5 175.19(4)
S6 Co1 S5 93.37(4)
S2 Co1 S4 88.88(4)
S6 Co1 S4 87.46(4)
S5 Co1 S4 87.80(4)
S2 Co1 S3 92.58(4)
S6 Co1 S3 176.48(4)
S5 Co1 S3 83.95(4)
S4 Co1 S3 90.16(4)
S2 Co1 S1 91.73(4)
S6 Co1 S1 94.56(4)
S5 Co1 S1 91.46(4)
S4 Co1 S1 177.89(5)
S3 Co1 S1 87.80(4)
C5 N1 C1 123.5(3)
C5 N1 C3 120.5(3)
C1 N1 C3 115.7(3)
C5 N2 C6 125.8(3)
C6 N3 C7 120.7(3)
C6 N3 C9 123.0(3)
C7 N3 C9 116.3(3)
C15 N4 C11 124.3(3)
C15 N4 C13 120.5(3)
C11 N4 C13 115.2(3)
C16 N5 C15 128.3(3)
C16 N6 C19 123.8(3)
C16 N6 C17 120.2(4)
C19 N6 C17 116.0(3)
C25 N7 C23 120.3(3)
C25 N7 C21 121.9(3)
C23 N7 C21 117.1(3)
C26 N8 C25 126.2(3)
C26 N9 C27 120.0(3)
C26 N9 C29 124.1(3)
C27 N9 C29 114.9(3)
C5 S1 Co1 104.96(13)
C6 S2 Co1 112.29(13)
C15 S3 Co1 109.23(15)
C16 S4 Co1 110.43(14)
C25 S5 Co1 109.06(13)
C26 S6 Co1 113.15(14)

loop_
_geom_bond_atom_site_label_1
_geom_bond_atom_site_label_2
_geom_bond_distance
C1 N1 1.454(4)
C1 C2 1.516(5)
C1 H1A 0.9900
C1 H1B 0.9900
C2 H2A 0.9800
C2 H2B 0.9800
C2 H2C 0.9800
C3 N1 1.467(4)
C3 C4 1.527(5)
C3 H3A 0.9900
C3 H3B 0.9900
C4 H4A 0.9800
C4 H4B 0.9800
C4 H4C 0.9800
C5 N2 1.335(4)
C5 N1 1.355(4)
C5 S1 1.734(4)
C6 N2 1.339(4)
C6 N3 1.361(4)
C6 S2 1.723(4)
C7 N3 1.465(4)
C7 C8 1.512(5)
C7 H7A 0.9900
C7 H7B 0.9900
C8 H8A 0.9800
C8 H8B 0.9800
C8 H8C 0.9800
C9 N3 1.473(4)
C9 C10 1.499(5)
C9 H9A 0.9900
C9 H9B 0.9900
C10 H10A 0.9800
C10 H10B 0.9800
C10 H10C 0.9800
C11 N4 1.459(5)
C11 C12 1.516(5)
C11 H11A 0.9900
C11 H11B 0.9900
C12 H12A 0.9800
C12 H12B 0.9800
C12 H12C 0.9800
C13 N4 1.469(4)
C13 C14 1.526(5)
C13 H13A 0.9900
C13 H13B 0.9900
C14 H14A 0.9800
C14 H14B 0.9800
C14 H14C 0.9800
C15 N5 1.335(4)
C15 N4 1.347(5)
C15 S3 1.741(4)
C16 N5 1.332(5)
C16 N6 1.359(4)
C16 S4 1.737(4)
C17 N6 1.465(4)
C17 C18 1.514(5)
C17 H17A 0.9900
C17 H17B 0.9900
C18 H18A 0.9800
C18 H18B 0.9800
C18 H18C 0.9800
C19 N6 1.458(5)
C19 C20 1.511(5)
C19 H19A 0.9900
C19 H19B 0.9900
C20 H20A 0.9800
C20 H20B 0.9800
C20 H20C 0.9800
C21 N7 1.470(4)
C21 C22 1.517(4)
C21 H21A 0.9900
C21 H21B 0.9900
C22 H22A 0.9800
C22 H22B 0.9800
C22 H22C 0.9800
C23 N7 1.465(4)
C23 C24 1.519(5)
C23 H23A 0.9900
C23 H23B 0.9900
C24 H24A 0.9800
C24 H24B 0.9800
C24 H24C 0.9800
C25 N8 1.342(4)
C25 N7 1.365(4)
C25 S5 1.724(4)
C26 N8 1.338(4)
C26 N9 1.360(5)
C26 S6 1.735(4)
C27 N9 1.462(4)
C27 C28 1.524(5)
C27 H27A 0.9900
C27 H27B 0.9900
C28 H28A 0.9800
C28 H28B 0.9800
C28 H28C 0.9800
C29 C30 1.495(5)
C29 N9 1.498(5)
C29 H29A 0.9900
C29 H29B 0.9900
C30 H30A 0.9800
C30 H30B 0.9800
C30 H30C 0.9800
Co1 S2 2.2438(11)
Co1 S6 2.2490(12)
Co1 S5 2.2513(11)
Co1 S4 2.2533(11)
Co1 S3 2.2638(12)
Co1 S1 2.2664(11)

loop_
_geom_torsion_atom_site_label_1
_geom_torsion_atom_site_label_2
_geom_torsion_atom_site_label_3
_geom_torsion_atom_site_label_4
_geom_torsion
N2 C5 N1 C1 177.7(3)
S1 C5 N1 C1 -5.8(5)
N2 C5 N1 C3 4.2(5)
S1 C5 N1 C3 -179.4(3)
C2 C1 N1 C5 98.7(4)
C2 C1 N1 C3 -87.4(4)
C4 C3 N1 C5 82.6(4)
C4 C3 N1 C1 -91.5(4)
N1 C5 N2 C6 -175.8(3)
S1 C5 N2 C6 8.2(6)
N3 C6 N2 C5 -158.2(4)
S2 C6 N2 C5 26.0(6)
N2 C6 N3 C7 11.5(5)
S2 C6 N3 C7 -172.2(3)
N2 C6 N3 C9 -170.9(3)
S2 C6 N3 C9 5.5(5)
C8 C7 N3 C6 -90.7(4)
C8 C7 N3 C9 91.5(4)
C10 C9 N3 C6 -90.7(4)
C10 C9 N3 C7 87.1(4)
N5 C15 N4 C11 178.3(3)
S3 C15 N4 C11 -3.0(5)
N5 C15 N4 C13 -0.4(5)
S3 C15 N4 C13 178.3(3)
C12 C11 N4 C15 101.7(4)
C12 C11 N4 C13 -79.6(4)
C14 C13 N4 C15 82.9(4)
C14 C13 N4 C11 -95.8(4)
N6 C16 N5 C15 -165.3(3)
S4 C16 N5 C15 12.8(6)
N4 C15 N5 C16 173.0(4)
S3 C15 N5 C16 -5.5(6)
N5 C16 N6 C19 -170.9(3)
S4 C16 N6 C19 10.7(5)
N5 C16 N6 C17 13.0(5)
S4 C16 N6 C17 -165.4(3)
C20 C19 N6 C16 -100.6(4)
C20 C19 N6 C17 75.7(4)
C18 C17 N6 C16 72.5(5)
C18 C17 N6 C19 -103.9(4)
N8 C25 N7 C23 4.0(5)
S5 C25 N7 C23 -170.4(3)
N8 C25 N7 C21 174.2(3)
S5 C25 N7 C21 -0.2(5)
C24 C23 N7 C25 -85.7(4)
C24 C23 N7 C21 103.6(4)
C22 C21 N7 C25 -82.3(4)
C22 C21 N7 C23 88.2(4)
N9 C26 N8 C25 152.9(3)
S6 C26 N8 C25 -29.7(6)
N7 C25 N8 C26 -173.3(3)
S5 C25 N8 C26 0.2(6)
N8 C26 N9 C27 -9.5(5)
S6 C26 N9 C27 172.8(3)
N8 C26 N9 C29 -177.1(3)
S6 C26 N9 C29 5.1(5)
C28 C27 N9 C26 86.3(4)
C28 C27 N9 C29 -104.9(4)
C30 C29 N9 C26 -129.2(4)
C30 C29 N9 C27 62.6(5)
N2 C5 S1 Co1 -50.7(4)
N1 C5 S1 Co1 133.4(3)
S2 Co1 S1 C5 49.38(15)
S6 Co1 S1 C5 -40.73(14)
S5 Co1 S1 C5 -134.23(14)
S4 Co1 S1 C5 156.1(12)
S3 Co1 S1 C5 141.89(14)
N2 C6 S2 Co1 -4.8(4)
N3 C6 S2 Co1 179.6(2)
S6 Co1 S2 C6 64.27(15)
S5 Co1 S2 C6 -161.9(6)
S4 Co1 S2 C6 151.74(15)
S3 Co1 S2 C6 -118.16(15)
S1 Co1 S2 C6 -30.29(15)
N5 C15 S3 Co1 -32.6(4)
N4 C15 S3 Co1 148.9(3)
S2 Co1 S3 C15 -41.80(14)
S6 Co1 S3 C15 94.5(7)
S5 Co1 S3 C15 134.85(13)
S4 Co1 S3 C15 47.08(14)
S1 Co1 S3 C15 -133.44(13)
N5 C16 S4 Co1 20.7(4)
N6 C16 S4 Co1 -161.2(2)
S2 Co1 S4 C16 49.99(14)
S6 Co1 S4 C16 140.00(14)
S5 Co1 S4 C16 -126.53(14)
S3 Co1 S4 C16 -42.59(14)
S1 Co1 S4 C16 -56.8(13)
N8 C25 S5 Co1 39.8(4)
N7 C25 S5 Co1 -146.9(3)
S2 Co1 S5 C25 -175.0(6)
S6 Co1 S5 C25 -41.19(14)
S4 Co1 S5 C25 -128.52(14)
S3 Co1 S5 C25 141.09(14)
S1 Co1 S5 C25 53.47(14)
N8 C26 S6 Co1 8.8(4)
N9 C26 S6 Co1 -173.9(2)
S2 Co1 S6 C26 -159.57(13)
S5 Co1 S6 C26 23.90(14)
S4 Co1 S6 C26 111.55(14)
S3 Co1 S6 C26 64.1(8)
S1 Co1 S6 C26 -67.84(14)
